data_7711581
loop_
_publ_author_name
'Tzeng, Biing-Chiau'
'Wu, Chung-Lun'
'Hung, Jun-Wei'
'Chien, Su-Ying'
'Lee, Gene-Hsiang'

_publ_section_title
;
 Supramolecular assembly and structural transformation of d10-metal
 complexes containing (aza-15-crown-5)dithiocarbamate
;
_journal_name_full 'Dalton Transactions'
_journal_paper_doi 10.1039/D2DT02768B
_journal_year 2022
_chemical_formula_sum 'C22 H42 Ag Li N2 O9 S4'
_chemical_formula_weight 721.62
_space_group_crystal_system triclinic
_space_group_IT_number 2
_space_group_name_Hall '-P 1'
_space_group_name_H-M_alt 'P -1'
_atom_sites_solution_hydrogens mixed
_audit_creation_method SHELXL-2019/1
_audit_update_record
;
2022-10-08 deposited with the CCDC.	2022-10-13 downloaded from the CCDC.
;
_cell_angle_alpha 93.574(2)
_cell_angle_beta 104.499(3)
_cell_angle_gamma 96.368(2)
_cell_formula_units_Z 2
_cell_length_a 10.0460(19)
_cell_length_b 10.0552(19)
_cell_length_c 16.237(3)
_cell_measurement_reflns_used 350
_cell_measurement_temperature 173(2)
_cell_measurement_theta_max 25.500
_cell_measurement_theta_min 1.578
_cell_volume 1571.2(5)
_computing_cell_refinement 'Bruker SAINT'
_computing_data_collection 'Bruker APEX2'
_computing_data_reduction 'Bruker SAINT'
_computing_molecular_graphics 'Bruker SHELXTL'
_computing_publication_material 'Bruker SHELXTL'
_computing_structure_refinement 'SHELXL-2019/1 (Sheldrick, 2019)'
_computing_structure_solution 'SHELXT (Sheldrick 2015)'
_diffrn_ambient_temperature 173(2)
_diffrn_measured_fraction_theta_full 0.986
_diffrn_measured_fraction_theta_max 0.986
_diffrn_measurement_device_type 'Bruker SMART APEX-II CCD'
_diffrn_measurement_method '\f and \w scans'
_diffrn_radiation_type MoK\a
_diffrn_radiation_wavelength 0.71073
_diffrn_reflns_av_unetI/netI 0.0501
_diffrn_reflns_Laue_measured_fraction_full 0.986
_diffrn_reflns_Laue_measured_fraction_max 0.986
_diffrn_reflns_limit_h_max 11
_diffrn_reflns_limit_h_min -12
_diffrn_reflns_limit_k_max 12
_diffrn_reflns_limit_k_min -12
_diffrn_reflns_limit_l_max 19
_diffrn_reflns_limit_l_min -19
_diffrn_reflns_number 5583
_diffrn_reflns_point_group_measured_fraction_full 0.986
_diffrn_reflns_point_group_measured_fraction_max 0.986
_diffrn_reflns_theta_full 25.242
_diffrn_reflns_theta_max 25.249
_diffrn_reflns_theta_min 1.301
_exptl_absorpt_coefficient_mu 0.955
_exptl_absorpt_correction_T_max 0.9010
_exptl_absorpt_correction_T_min 0.7174
_exptl_absorpt_correction_type multi-scan
_exptl_crystal_colour yellow
_exptl_crystal_density_diffrn 1.525
_exptl_crystal_description plate
_exptl_crystal_F_000 748
_exptl_crystal_size_max 0.247
_exptl_crystal_size_mid 0.156
_exptl_crystal_size_min 0.073
_refine_diff_density_max 0.989
_refine_diff_density_min -0.729
_refine_diff_density_rms 0.123
_refine_ls_extinction_method none
_refine_ls_goodness_of_fit_ref 1.105
_refine_ls_hydrogen_treatment constr
_refine_ls_matrix_type full
_refine_ls_number_parameters 381
_refine_ls_number_reflns 5583
_refine_ls_number_restraints 56
_refine_ls_restrained_S_all 1.114
_refine_ls_R_factor_all 0.1015
_refine_ls_R_factor_gt 0.0925
_refine_ls_shift/su_max 0.001
_refine_ls_shift/su_mean 0.000
_refine_ls_structure_factor_coef Fsqd
_refine_ls_weighting_details 'w=1/[\s^2^(Fo^2^)+(0.0837P)^2^+9.5909P] where P=(Fo^2^+2Fc^2^)/3'
_refine_ls_weighting_scheme calc
_refine_ls_wR_factor_gt 0.2254
_refine_ls_wR_factor_ref 0.2316
_reflns_Friedel_coverage 0.000
_reflns_number_gt 5002
_reflns_number_total 5583
_reflns_threshold_expression 'I > 2\s(I)'
_cod_data_source_file d2dt02768b2.cif
_cod_data_source_block hjw10_Lee_twin
_cod_database_code 7711581
_shelx_shelxl_version_number 2019/1
_shelx_space_group_comment
; 
The symmetry employed for this shelxl refinement is uniquely defined 
by the following loop, which should always be used as a source of 
symmetry information in preference to the above space-group names. 
They are only intended as comments. 
;
_shelx_estimated_absorpt_t_min 0.798
_shelx_estimated_absorpt_t_max 0.934

loop_
_space_group_symop_operation_xyz
'x, y, z'
'-x, -y, -z'

loop_
_atom_site_label
_atom_site_type_symbol
_atom_site_fract_x
_atom_site_fract_y
_atom_site_fract_z
_atom_site_U_iso_or_equiv
_atom_site_adp_type
_atom_site_occupancy
_atom_site_site_symmetry_order
_atom_site_calc_flag
_atom_site_refinement_flags_posn
_atom_site_refinement_flags_adp
_atom_site_refinement_flags_occupancy
_atom_site_disorder_assembly
_atom_site_disorder_group
Ag1 Ag 0.45970(9) 0.56211(9) 0.76076(5) 0.0619(3) Uani 1 1 d . U . . .
Li1 Li -0.038(3) 0.149(3) 0.9993(17) 0.037(4) Uani 0.5 1 d . U P A 1
O9 O 0.0249(13) -0.0248(12) 1.0073(10) 0.049(3) Uani 0.5 1 d . U P A 1
H9A H 0.095253 -0.061683 1.017375 0.073 Uiso 0.5 1 d R U P A 1
H9B H -0.049147 -0.113283 0.990675 0.073 Uiso 0.5 1 d R U P A 1
Li1' Li 0.822(3) 1.017(3) 0.4843(17) 0.037(4) Uani 0.5 1 d . . P B -2
O9' O 0.987(3) 1.003(4) 0.494(3) 0.049(3) Uani 0.5 1 d . . P B -2
H9'A H 1.049259 0.935302 0.512237 0.073 Uiso 0.5 1 d R U P B -2
H9'B H 1.049759 1.052702 0.478737 0.073 Uiso 0.5 1 d R U P B -2
S1 S 0.5859(3) 0.7945(2) 0.74528(15) 0.0497(6) Uani 1 1 d . . . . .
S2 S 0.6025(3) 0.5429(2) 0.64696(17) 0.0570(7) Uani 1 1 d . U . . .
S3 S 0.4291(3) 0.4218(4) 0.87489(17) 0.0843(11) Uani 1 1 d . U . . .
S4 S 0.1773(3) 0.4394(3) 0.73818(16) 0.0552(6) Uani 1 1 d . U . . .
O1 O 0.8102(18) 1.1281(17) 0.6190(10) 0.054(3) Uani 0.5 1 d . U P C 1
O1' O 0.7652(18) 1.0987(17) 0.5827(10) 0.054(3) Uani 0.5 1 d . . P B 2
O2 O 0.8687(8) 1.2450(7) 0.4721(5) 0.0624(18) Uani 1 1 d . . . . .
O3 O 0.7082(7) 1.0295(7) 0.3713(4) 0.0549(16) Uani 1 1 d . . . . .
O4 O 0.7381(8) 0.8067(7) 0.4536(4) 0.068(2) Uani 1 1 d . . . . .
O5 O 0.1479(6) 0.2726(6) 1.0367(4) 0.0447(14) Uani 1 1 d . . . . .
O6 O -0.0894(8) 0.2885(7) 1.0821(4) 0.0604(18) Uani 1 1 d . . . . .
O7 O -0.2587(15) 0.0924(14) 0.9982(9) 0.049(3) Uani 0.5 1 d D U P A 1
O8 O -0.1278(13) 0.1792(14) 0.8764(9) 0.045(2) Uani 0.5 1 d . U P A 1
O7' O -0.3128(17) 0.1019(15) 0.9683(8) 0.049(3) Uani 0.5 1 d D . P A 2
O8' O -0.1800(13) 0.1827(14) 0.8331(9) 0.045(2) Uani 0.5 1 d . . P A 2
N1 N 0.7529(7) 0.7763(7) 0.6424(5) 0.0434(17) Uani 1 1 d . . . . .
N2 N 0.1921(7) 0.2651(7) 0.8549(4) 0.0402(16) Uani 1 1 d . . . . .
C1 C 0.814(3) 0.917(3) 0.6569(14) 0.031(4) Uani 0.5 1 d . U P C 1
H1A H 0.878769 0.932736 0.620704 0.037 Uiso 0.5 1 calc R U P C 1
H1B H 0.866909 0.936989 0.717337 0.037 Uiso 0.5 1 calc R U P C 1
C2 C 0.694(2) 1.018(2) 0.6346(14) 0.044(4) Uani 0.5 1 d . U P C 1
H2A H 0.618265 0.986502 0.582784 0.053 Uiso 0.5 1 calc R U P C 1
H2B H 0.656890 1.043950 0.683409 0.053 Uiso 0.5 1 calc R U P C 1
C1' C 0.791(3) 0.920(3) 0.6800(14) 0.031(4) Uani 0.5 1 d . . P B 2
H1'A H 0.892827 0.943401 0.698170 0.037 Uiso 0.5 1 calc R U P B 2
H1'B H 0.753533 0.934056 0.730384 0.037 Uiso 0.5 1 calc R U P B 2
C2' C 0.726(2) 1.009(2) 0.6086(14) 0.044(4) Uani 0.5 1 d . . P B 2
H2'A H 0.687293 0.944166 0.557625 0.053 Uiso 0.5 1 calc R U P B 2
H2'B H 0.644084 1.036185 0.625961 0.053 Uiso 0.5 1 calc R U P B 2
C3 C 0.7341(14) 1.2293(10) 0.5744(8) 0.069(3) Uani 1 1 d . . . . .
H3A H 0.695243 1.283429 0.613501 0.083 Uiso 0.5 1 calc R U P C 1
H3B H 0.657657 1.186893 0.525587 0.083 Uiso 0.5 1 calc R U P C 1
H3C H 0.728182 1.269944 0.630282 0.083 Uiso 0.5 1 calc R U P C 2
H3D H 0.642552 1.227215 0.533186 0.083 Uiso 0.5 1 calc R U P C 2
C4 C 0.8403(13) 1.3131(10) 0.5446(7) 0.066(3) Uani 1 1 d . . . . .
H4A H 0.806901 1.399495 0.529087 0.079 Uiso 1 1 calc R U . . .
H4B H 0.926634 1.333006 0.591343 0.079 Uiso 1 1 calc R U . . .
C5 C 0.7753(13) 1.2607(11) 0.3929(8) 0.071(3) Uani 1 1 d . . . . .
H5A H 0.810273 1.340837 0.368273 0.085 Uiso 1 1 calc R U . . .
H5B H 0.683456 1.273636 0.401716 0.085 Uiso 1 1 calc R U . . .
C6 C 0.7624(11) 1.1390(11) 0.3337(7) 0.063(3) Uani 1 1 d . . . . .
H6A H 0.699289 1.148731 0.277459 0.075 Uiso 1 1 calc R U . B .
H6B H 0.854178 1.124643 0.325251 0.075 Uiso 1 1 calc R U . . .
C7 C 0.6946(14) 0.9069(12) 0.3245(6) 0.071(3) Uani 1 1 d . U . . .
H7A H 0.785167 0.890438 0.315000 0.085 Uiso 1 1 calc R U . B .
H7B H 0.627862 0.906987 0.268103 0.085 Uiso 1 1 calc R U . . .
C8 C 0.6440(11) 0.7991(11) 0.3726(7) 0.063(3) Uani 1 1 d . U . . .
H8A H 0.550460 0.811787 0.378679 0.076 Uiso 1 1 calc R U . . .
H8B H 0.638129 0.709868 0.341498 0.076 Uiso 1 1 calc R U . . .
C9 C 0.7333(13) 0.6841(10) 0.4936(7) 0.066(3) Uani 1 1 d . . . . .
H9C H 0.770352 0.615657 0.462163 0.079 Uiso 1 1 calc R U . . .
H9D H 0.635774 0.650378 0.490821 0.079 Uiso 1 1 calc R U . . .
C10 C 0.8157(10) 0.7039(11) 0.5844(6) 0.056(2) Uani 1 1 d . . . . .
H10A H 0.830904 0.614698 0.604832 0.068 Uiso 1 1 calc R U . . .
H10B H 0.907768 0.753634 0.587247 0.068 Uiso 1 1 calc R U . . .
C11 C 0.6549(8) 0.7118(7) 0.6739(5) 0.0351(17) Uani 1 1 d . . . . .
C12 C 0.2613(10) 0.2057(12) 0.9324(6) 0.058(3) Uani 1 1 d . . . . .
H12A H 0.355328 0.190699 0.928524 0.069 Uiso 1 1 calc R U . . .
H12B H 0.208913 0.116886 0.933868 0.069 Uiso 1 1 calc R U . . .
C13 C 0.2738(10) 0.2880(12) 1.0135(6) 0.065(3) Uani 1 1 d . . . . .
H13A H 0.347782 0.259993 1.059275 0.078 Uiso 1 1 calc R U . . .
H13B H 0.299779 0.383802 1.006749 0.078 Uiso 1 1 calc R U . . .
C14 C 0.1402(11) 0.3735(10) 1.1016(6) 0.056(3) Uani 1 1 d . . . . .
H14A H 0.115969 0.456836 1.075381 0.068 Uiso 1 1 calc R U . . .
H14B H 0.231250 0.394646 1.144012 0.068 Uiso 1 1 calc R U . . .
C15 C 0.0345(13) 0.3231(13) 1.1437(7) 0.073(3) Uani 1 1 d . . . . .
H15A H 0.061904 0.243605 1.173508 0.088 Uiso 1 1 calc R U . . .
H15B H 0.024272 0.393302 1.186349 0.088 Uiso 1 1 calc R U . . .
C16 C -0.2006(13) 0.2296(12) 1.1132(7) 0.070(3) Uani 1 1 d . U . . .
H16A H -0.224253 0.295107 1.153565 0.084 Uiso 1 1 calc R U . . .
H16B H -0.174257 0.149963 1.143214 0.084 Uiso 1 1 calc R U . . .
C17 C -0.3210(13) 0.1896(10) 1.0375(7) 0.074(3) Uani 1 1 d D U . . .
H17A H -0.404682 0.149842 1.053337 0.089 Uiso 0.5 1 calc R U P A 1
H17B H -0.343154 0.264782 1.002002 0.089 Uiso 0.5 1 calc R U P A 1
H17C H -0.398315 0.148767 1.059134 0.089 Uiso 0.5 1 calc R U P A 2
H17D H -0.349099 0.273578 1.013751 0.089 Uiso 0.5 1 calc R U P A 2
C18 C -0.329(2) 0.081(3) 0.9113(16) 0.056(5) Uani 0.5 1 d . . P A 1
H18A H -0.428607 0.085500 0.905799 0.068 Uiso 0.5 1 calc R U P A 1
H18B H -0.320292 -0.008152 0.884891 0.068 Uiso 0.5 1 calc R U P A 1
C19 C -0.274(3) 0.189(2) 0.8630(19) 0.053(5) Uani 0.5 1 d . U P A 1
H19A H -0.322405 0.174427 0.801422 0.063 Uiso 0.5 1 calc R U P A 1
H19B H -0.288245 0.279054 0.885376 0.063 Uiso 0.5 1 calc R U P A 1
C18' C -0.377(2) 0.126(3) 0.8825(16) 0.056(5) Uani 0.5 1 d . . P A 2
H18C H -0.471193 0.150128 0.879179 0.068 Uiso 0.5 1 calc R U P A 2
H18D H -0.386780 0.043066 0.844212 0.068 Uiso 0.5 1 calc R U P A 2
C19' C -0.292(3) 0.239(2) 0.8532(19) 0.053(5) Uani 0.5 1 d . . P A 2
H19C H -0.348997 0.274107 0.802325 0.063 Uiso 0.5 1 calc R U P A 2
H19D H -0.257871 0.313208 0.899163 0.063 Uiso 0.5 1 calc R U P A 2
C20 C -0.0615(9) 0.2743(9) 0.8363(6) 0.051(2) Uani 1 1 d . . . . .
H20A H -0.020709 0.355653 0.875959 0.061 Uiso 1 1 calc R U . A 1
H20B H -0.127465 0.300456 0.785547 0.061 Uiso 1 1 calc R U . A 1
C21 C 0.0513(8) 0.2062(9) 0.8102(6) 0.045(2) Uani 1 1 d . . . . .
H21A H 0.039072 0.110270 0.820761 0.054 Uiso 1 1 calc R U . . .
H21B H 0.039358 0.210261 0.748074 0.054 Uiso 1 1 calc R U . . .
C22 C 0.2599(10) 0.3661(9) 0.8246(5) 0.049(2) Uani 1 1 d . . . . .

loop_
_atom_site_aniso_label
_atom_site_aniso_U_11
_atom_site_aniso_U_22
_atom_site_aniso_U_33
_atom_site_aniso_U_23
_atom_site_aniso_U_13
_atom_site_aniso_U_12
Ag1 0.0634(5) 0.0653(5) 0.0613(5) 0.0264(4) 0.0248(4) -0.0049(4)
Li1 0.040(10) 0.035(7) 0.039(10) -0.004(7) 0.019(8) 0.001(7)
O9 0.040(7) 0.040(4) 0.068(6) 0.013(4) 0.015(5) 0.005(4)
Li1' 0.040(10) 0.035(7) 0.039(10) -0.004(7) 0.019(8) 0.001(7)
O9' 0.040(7) 0.040(4) 0.068(6) 0.013(4) 0.015(5) 0.005(4)
S1 0.0676(15) 0.0341(11) 0.0472(12) -0.0039(9) 0.0138(11) 0.0125(10)
S2 0.0754(17) 0.0263(10) 0.0724(16) -0.0105(10) 0.0380(12) -0.0154(10)
S3 0.0661(17) 0.127(3) 0.0458(14) 0.0203(13) 0.0136(13) -0.0529(18)
S4 0.0666(11) 0.0503(13) 0.0566(14) 0.0115(11) 0.0315(12) 0.0014(10)
O1 0.062(8) 0.041(6) 0.063(8) 0.017(6) 0.018(6) 0.010(5)
O1' 0.062(8) 0.041(6) 0.063(8) 0.017(6) 0.018(6) 0.010(5)
O2 0.072(5) 0.060(4) 0.071(5) 0.032(4) 0.031(4) 0.029(4)
O3 0.060(4) 0.059(4) 0.051(4) 0.010(3) 0.020(3) 0.014(3)
O4 0.087(5) 0.048(4) 0.052(4) 0.002(3) 0.006(4) -0.033(4)
O5 0.042(3) 0.036(3) 0.053(3) -0.006(3) 0.015(3) -0.006(2)
O6 0.078(5) 0.059(4) 0.050(4) -0.009(3) 0.032(4) 0.004(3)
O7 0.057(8) 0.047(4) 0.039(7) 0.000(5) 0.010(5) 0.005(5)
O8 0.034(6) 0.048(4) 0.056(7) 0.005(5) 0.018(5) 0.004(4)
O7' 0.057(8) 0.047(4) 0.039(7) 0.000(5) 0.010(5) 0.005(5)
O8' 0.034(6) 0.048(4) 0.056(7) 0.005(5) 0.018(5) 0.004(4)
N1 0.040(4) 0.034(4) 0.049(4) 0.013(3) 0.002(3) -0.007(3)
N2 0.038(4) 0.039(4) 0.044(4) 0.006(3) 0.016(3) -0.011(3)
C1 0.034(7) 0.022(4) 0.035(9) 0.007(7) 0.007(6) -0.006(5)
C2 0.050(7) 0.041(5) 0.048(8) 0.010(7) 0.024(6) 0.005(6)
C1' 0.034(7) 0.022(4) 0.035(9) 0.007(7) 0.007(6) -0.006(5)
C2' 0.050(7) 0.041(5) 0.048(8) 0.010(7) 0.024(6) 0.005(6)
C3 0.111(9) 0.036(5) 0.078(7) 0.014(5) 0.047(7) 0.031(6)
C4 0.090(8) 0.035(5) 0.075(7) 0.019(5) 0.024(6) 0.008(5)
C5 0.079(8) 0.063(7) 0.087(8) 0.052(6) 0.033(6) 0.030(6)
C6 0.058(6) 0.074(7) 0.069(7) 0.031(6) 0.027(5) 0.025(5)
C7 0.100(9) 0.085(7) 0.030(5) -0.005(4) 0.021(5) 0.016(6)
C8 0.061(5) 0.063(5) 0.058(5) -0.016(4) 0.012(4) -0.004(4)
C9 0.095(8) 0.039(5) 0.069(7) 0.009(5) 0.041(6) -0.017(5)
C10 0.057(6) 0.061(6) 0.062(6) 0.016(5) 0.035(5) 0.000(5)
C11 0.044(4) 0.026(4) 0.033(4) 0.003(3) 0.008(3) 0.002(3)
C12 0.046(5) 0.089(8) 0.052(6) 0.027(5) 0.030(4) 0.016(5)
C13 0.045(5) 0.098(8) 0.045(5) 0.022(5) 0.007(4) -0.020(5)
C14 0.067(6) 0.045(5) 0.049(5) -0.011(4) -0.001(5) 0.016(5)
C15 0.102(9) 0.081(8) 0.042(5) -0.007(5) 0.024(6) 0.034(7)
C16 0.104(8) 0.068(7) 0.059(6) 0.006(5) 0.052(5) 0.032(6)
C17 0.083(7) 0.067(7) 0.086(7) -0.007(6) 0.057(5) -0.002(6)
C18 0.041(13) 0.069(15) 0.053(14) -0.006(9) 0.013(10) -0.013(8)
C19 0.051(7) 0.065(10) 0.045(7) 0.006(8) 0.020(6) 0.006(8)
C18' 0.041(13) 0.069(15) 0.053(14) -0.006(9) 0.013(10) -0.013(8)
C19' 0.051(7) 0.065(10) 0.045(7) 0.006(8) 0.020(6) 0.006(8)
C20 0.044(5) 0.046(5) 0.063(6) 0.010(4) 0.017(4) 0.000(4)
C21 0.036(4) 0.041(5) 0.056(5) 0.001(4) 0.013(4) -0.008(4)
C22 0.059(6) 0.047(5) 0.041(5) -0.013(4) 0.029(4) -0.018(4)

loop_
_atom_type_symbol
_atom_type_description
_atom_type_scat_dispersion_real
_atom_type_scat_dispersion_imag
_atom_type_scat_source
C C 0.0033 0.0016 'International Tables Vol C Tables 4.2.6.8 and 6.1.1.4'
H H 0.0000 0.0000 'International Tables Vol C Tables 4.2.6.8 and 6.1.1.4'
Li Li -0.0003 0.0001 'International Tables Vol C Tables 4.2.6.8 and 6.1.1.4'
N N 0.0061 0.0033 'International Tables Vol C Tables 4.2.6.8 and 6.1.1.4'
O O 0.0106 0.0060 'International Tables Vol C Tables 4.2.6.8 and 6.1.1.4'
S S 0.1246 0.1234 'International Tables Vol C Tables 4.2.6.8 and 6.1.1.4'
Ag Ag -0.8971 1.1015 'International Tables Vol C Tables 4.2.6.8 and 6.1.1.4'

loop_
_geom_angle_atom_site_label_1
_geom_angle_atom_site_label_2
_geom_angle_atom_site_label_3
_geom_angle
_geom_angle_site_symmetry_1
_geom_angle_site_symmetry_3
_geom_angle_publ_flag
S3 Ag1 S1 138.63(9) . . ?
S3 Ag1 S2 132.25(13) . . ?
S1 Ag1 S2 69.01(7) . . ?
S3 Ag1 S4 66.36(9) . . ?
S1 Ag1 S4 137.37(8) . . ?
S2 Ag1 S4 125.05(8) . . ?
O9 Li1 O9 13.7(11) 2_557 . ?
O9 Li1 O8 101.8(17) 2_557 . ?
O9 Li1 O8 111.5(13) . . ?
O9 Li1 O5 113.7(17) 2_557 . ?
O9 Li1 O5 100.9(13) . . ?
O8 Li1 O5 107.3(12) . . ?
O9 Li1 O6 139.3(19) 2_557 . ?
O9 Li1 O6 135.8(15) . . ?
O8 Li1 O6 109.8(13) . . ?
O5 Li1 O6 81.0(9) . . ?
O9 Li1 O7 88.8(15) 2_557 . ?
O9 Li1 O7 99.7(12) . . ?
O8 Li1 O7 81.0(11) . . ?
O5 Li1 O7 152.9(13) . . ?
O6 Li1 O7 71.9(9) . . ?
O9 Li1 Li1 8.3(7) 2_557 2_557 ?
O9 Li1 Li1 5.5(5) . 2_557 ?
O8 Li1 Li1 107.7(14) . 2_557 ?
O5 Li1 Li1 106.0(14) . 2_557 ?
O6 Li1 Li1 137.6(16) . 2_557 ?
O7 Li1 Li1 95.4(12) . 2_557 ?
O9 O9 Li1 143(3) 2_557 2_557 ?
O9 O9 Li1 24(2) 2_557 . ?
Li1 O9 Li1 166.3(11) 2_557 . ?
O9' Li1' O3 117(2) . . ?
O9' Li1' O1' 119(2) . . ?
O3 Li1' O1' 118.0(14) . . ?
O9' Li1' O4 98.7(18) . . ?
O3 Li1' O4 81.9(10) . . ?
O1' Li1' O4 111.8(13) . . ?
O9' Li1' O2 89.2(17) . . ?
O3 Li1' O2 79.5(10) . . ?
O1' Li1' O2 78.0(10) . . ?
O4 Li1' O2 161.3(14) . . ?
O9' Li1' C2' 121(2) . . ?
O3 Li1' C2' 122.0(13) . . ?
O1' Li1' C2' 25.9(8) . . ?
O4 Li1' C2' 86.6(11) . . ?
O2 Li1' C2' 103.9(11) . . ?
O9' Li1' C7 104.0(18) . . ?
O3 Li1' C7 29.1(5) . . ?
O1' Li1' C7 136.7(14) . . ?
O4 Li1' C7 56.4(7) . . ?
O2 Li1' C7 105.3(10) . . ?
C2' Li1' C7 126.2(12) . . ?
O9' Li1' C6 99.9(18) . . ?
O3 Li1' C6 28.5(5) . . ?
O1' Li1' C6 117.6(13) . . ?
O4 Li1' C6 107.2(10) . . ?
O2 Li1' C6 54.5(7) . . ?
C2' Li1' C6 135.0(12) . . ?
C7 Li1' C6 50.8(6) . . ?
C11 S1 Ag1 86.5(3) . . ?
C11 S2 Ag1 85.5(3) . . ?
C22 S3 Ag1 93.2(3) . . ?
C22 S4 Ag1 79.3(3) . . ?
C3 O1 C2 105.1(14) . . ?
C2' O1' C3 137(2) . . ?
C2' O1' Li1' 101.5(18) . . ?
C3 O1' Li1' 114.2(14) . . ?
C5 O2 C4 114.2(8) . . ?
C5 O2 Li1' 102.2(9) . . ?
C4 O2 Li1' 106.2(8) . . ?
C7 O3 C6 113.8(8) . . ?
C7 O3 Li1' 108.2(10) . . ?
C6 O3 Li1' 111.0(10) . . ?
C8 O4 C9 113.6(8) . . ?
C8 O4 Li1' 105.4(9) . . ?
C9 O4 Li1' 140.1(9) . . ?
C13 O5 C14 113.5(7) . . ?
C13 O5 Li1 137.5(9) . . ?
C14 O5 Li1 108.9(9) . . ?
C15 O6 C16 114.6(8) . . ?
C15 O6 Li1 102.2(10) . . ?
C16 O6 Li1 110.0(9) . . ?
C18 O7 C17 105.2(16) . . ?
C18 O7 Li1 103.9(15) . . ?
C17 O7 Li1 116.3(12) . . ?
C20 O8 C19 112.8(14) . . ?
C20 O8 Li1 119.2(12) . . ?
C19 O8 Li1 111.7(16) . . ?
C17 O7' C18' 120.4(16) . . ?
C20 O8' C19' 115.9(15) . . ?
C11 N1 C1 129.9(11) . . ?
C11 N1 C10 120.4(7) . . ?
C1 N1 C10 109.6(10) . . ?
C11 N1 C1' 111.3(10) . . ?
C10 N1 C1' 128.1(10) . . ?
C22 N2 C21 121.5(8) . . ?
C22 N2 C12 120.7(8) . . ?
C21 N2 C12 117.7(7) . . ?
N1 C1 C2 111.7(18) . . ?
O1 C2 C1 87.9(15) . . ?
N1 C1' C2' 107.0(17) . . ?
O1' C2' C1' 134(2) . . ?
O1' C2' Li1' 52.6(14) . . ?
C1' C2' Li1' 117.3(16) . . ?
O1' C3 C4 111.6(11) . . ?
O1 C3 C4 103.7(11) . . ?
O2 C4 C3 110.4(9) . . ?
O2 C5 C6 109.0(8) . . ?
O3 C6 C5 106.9(8) . . ?
O3 C6 Li1' 40.5(7) . . ?
C5 C6 Li1' 82.5(8) . . ?
O3 C7 C8 108.8(8) . . ?
O3 C7 Li1' 42.6(7) . . ?
C8 C7 Li1' 81.6(8) . . ?
O4 C8 C7 108.0(8) . . ?
O4 C9 C10 111.3(8) . . ?
N1 C10 C9 115.0(9) . . ?
N1 C11 S1 120.6(6) . . ?
N1 C11 S2 120.5(6) . . ?
S1 C11 S2 118.8(5) . . ?
N2 C12 C13 114.7(9) . . ?
O5 C13 C12 110.5(8) . . ?
O5 C14 C15 109.1(8) . . ?
O6 C15 C14 108.3(8) . . ?
O6 C16 C17 106.9(8) . . ?
O7' C17 C16 121.9(11) . . ?
O7 C17 C16 96.1(10) . . ?
O7 C18 C19 113(2) . . ?
O8 C19 C18 105.7(19) . . ?
O7' C18' C19' 111(2) . . ?
O8' C19' C18' 106.3(19) . . ?
O8 C20 C21 105.4(9) . . ?
O8' C20 C21 112.2(9) . . ?
N2 C21 C20 114.4(7) . . ?
N2 C22 S4 120.5(7) . . ?
N2 C22 S3 119.4(8) . . ?
S4 C22 S3 120.1(5) . . ?

loop_
_geom_bond_atom_site_label_1
_geom_bond_atom_site_label_2
_geom_bond_distance
_geom_bond_site_symmetry_2
_geom_bond_publ_flag
Ag1 S3 2.456(3) . ?
Ag1 S1 2.590(3) . ?
Ag1 S2 2.618(3) . ?
Ag1 S4 2.890(3) . ?
Li1 O9 1.27(3) 2_557 ?
Li1 O9 1.92(3) . ?
Li1 O8 2.03(3) . ?
Li1 O5 2.05(3) . ?
Li1 O6 2.08(3) . ?
Li1 O7 2.22(3) . ?
Li1 Li1 3.17(5) 2_557 ?
O9 O9 0.75(2) 2_557 ?
Li1' O9' 1.65(4) . ?
Li1' O3 1.92(3) . ?
Li1' O1' 1.99(3) . ?
Li1' O4 2.17(3) . ?
Li1' O2 2.32(3) . ?
Li1' C2' 2.45(3) . ?
Li1' C7 2.70(3) . ?
Li1' C6 2.76(3) . ?
S1 C11 1.710(8) . ?
S2 C11 1.717(8) . ?
S3 C22 1.705(10) . ?
S4 C22 1.698(11) . ?
O1 C3 1.46(2) . ?
O1 C2 1.60(3) . ?
O1' C2' 1.09(3) . ?
O1' C3 1.39(2) . ?
O2 C5 1.419(13) . ?
O2 C4 1.432(13) . ?
O3 C7 1.382(13) . ?
O3 C6 1.414(12) . ?
O4 C8 1.408(12) . ?
O4 C9 1.429(12) . ?
O5 C13 1.402(11) . ?
O5 C14 1.438(11) . ?
O6 C15 1.381(14) . ?
O6 C16 1.423(13) . ?
O7 C18 1.40(3) . ?
O7 C17 1.419(9) . ?
O8 C20 1.391(16) . ?
O8 C19 1.45(3) . ?
O7' C17 1.408(9) . ?
O7' C18' 1.43(3) . ?
O8' C20 1.410(16) . ?
O8' C19' 1.41(3) . ?
N1 C11 1.344(10) . ?
N1 C1 1.45(3) . ?
N1 C10 1.459(12) . ?
N1 C1' 1.50(3) . ?
N2 C22 1.346(10) . ?
N2 C21 1.458(10) . ?
N2 C12 1.472(12) . ?
C1 C2 1.65(4) . ?
C1' C2' 1.57(4) . ?
C3 C4 1.481(15) . ?
C5 C6 1.481(16) . ?
C7 C8 1.492(15) . ?
C9 C10 1.489(15) . ?
C12 C13 1.481(15) . ?
C14 C15 1.463(16) . ?
C16 C17 1.491(17) . ?
C18 C19 1.51(4) . ?
C18' C19' 1.52(4) . ?
C20 C21 1.519(13) . ?
